data_2201560
loop_
_publ_author_name
'Shongwe, Musa S.'
'Al-Juma, Shaima A.'
'Fernandes, Manuel A.'

_publ_section_title
;
 A comparative study of the interactions of cobalt(III) with
 naphtholate and phenolate moieties
;
_journal_issue 8
_journal_name_full 'Acta Crystallographica Section E'
_journal_page_first m457
_journal_page_last m459
_journal_paper_doi 10.1107/S1600536802013181
_journal_volume 58
_journal_year 2002
_chemical_formula_iupac '(C5 H12 N) [Co (C14 H13 N O3)2]'
_chemical_formula_moiety 'C28 H26 Co N2 O6 1-, C5 H12 N 1+'
_chemical_formula_sum 'C33 H38 Co N3 O6'
_chemical_formula_weight 631.59
_chemical_name_systematic
;
 ?
;
_space_group_IT_number 2
_symmetry_cell_setting triclinic
_symmetry_space_group_name_Hall '-P 1'
_symmetry_space_group_name_H-M 'P -1'
_atom_sites_solution_hydrogens geom
_atom_sites_solution_primary direct
_atom_sites_solution_secondary difmap
_audit_creation_method SHELXL-97
_cell_angle_alpha 99.608(4)
_cell_angle_beta 90.336(5)
_cell_angle_gamma 100.351(4)
_cell_formula_units_Z 2
_cell_length_a 10.130(2)
_cell_length_b 11.778(2)
_cell_length_c 13.065(3)
_cell_measurement_reflns_used 965
_cell_measurement_temperature 293(2)
_cell_measurement_theta_max 25.84
_cell_measurement_theta_min 2.46
_cell_volume 1510.9(5)
_computing_cell_refinement 'SAINT (Bruker, 1999)'
_computing_data_collection 'SMART (Bruker, 1998)'
_computing_data_reduction SAINT
_computing_molecular_graphics 'PLATON (Spek, 1990)'
_computing_publication_material SHELXTL
_computing_structure_refinement SHELXTL
_computing_structure_solution 'SHELXTL (Bruker, 1999)'
_diffrn_ambient_temperature 293(2)
_diffrn_measured_fraction_theta_full 0.974
_diffrn_measured_fraction_theta_max 0.974
_diffrn_measurement_device_type 'Bruker SMART 1K CCD'
_diffrn_measurement_method \w
_diffrn_radiation_monochromator graphite
_diffrn_radiation_source 'fine-focus sealed tube'
_diffrn_radiation_type MoK\a
_diffrn_radiation_wavelength 0.71073
_diffrn_reflns_av_R_equivalents 0.0282
_diffrn_reflns_av_sigmaI/netI 0.0793
_diffrn_reflns_limit_h_max 10
_diffrn_reflns_limit_h_min -13
_diffrn_reflns_limit_k_max 15
_diffrn_reflns_limit_k_min -15
_diffrn_reflns_limit_l_max 17
_diffrn_reflns_limit_l_min -13
_diffrn_reflns_number 10784
_diffrn_reflns_theta_full 28.34
_diffrn_reflns_theta_max 28.34
_diffrn_reflns_theta_min 1.58
_diffrn_standards_decay_% 0
_diffrn_standards_interval_count 'See below'
_diffrn_standards_interval_time 'See below'
_diffrn_standards_number 'See below'
_exptl_absorpt_coefficient_mu 0.618
_exptl_absorpt_correction_T_max 0.9878
_exptl_absorpt_correction_T_min 0.8664
_exptl_absorpt_correction_type multi-scan
_exptl_absorpt_process_details '(SADABS; Sheldrick, 1996)'
_exptl_crystal_colour 'Dark red'
_exptl_crystal_density_diffrn 1.388
_exptl_crystal_density_method 'not measured'
_exptl_crystal_description Plate
_exptl_crystal_F_000 664
_exptl_crystal_size_max 0.18
_exptl_crystal_size_mid 0.18
_exptl_crystal_size_min 0.02
_refine_diff_density_max 0.231
_refine_diff_density_min -0.353
_refine_ls_extinction_method none
_refine_ls_goodness_of_fit_ref 0.927
_refine_ls_hydrogen_treatment constr
_refine_ls_matrix_type full
_refine_ls_number_parameters 392
_refine_ls_number_reflns 7345
_refine_ls_number_restraints 0
_refine_ls_restrained_S_all 0.927
_refine_ls_R_factor_all 0.0996
_refine_ls_R_factor_gt 0.0440
_refine_ls_shift/su_max <0.001
_refine_ls_shift/su_mean 0.000
_refine_ls_structure_factor_coef Fsqd
_refine_ls_weighting_details 'calc w = 1/[\s^2^(Fo^2^)+(0.0433P)^2^] where P = (Fo^2^+2Fc^2^)/3'
_refine_ls_weighting_scheme calc
_refine_ls_wR_factor_gt 0.0863
_refine_ls_wR_factor_ref 0.1023
_reflns_number_gt 4286
_reflns_number_total 7345
_reflns_threshold_expression I>2\s(I)
_cod_data_source_file ob6155.cif
_cod_data_source_block I
_cod_depositor_comments
;
The following automatic conversions were performed:
'_symmetry_cell_setting' value 'Triclinic' changed to 'triclinic'
according to '/home/saulius/struct/CIF-dictionaries/cif_core.dic'
dictionary named 'cif_core.dic' version 2.4.1 from
2010-06-29.

'_geom_bond_publ_flag' value 'Yes' changed to 'yes' according
to '/home/saulius/struct/CIF-dictionaries/cif_core.dic' dictionary named
'cif_core.dic' version 2.4.1 from 2010-06-29 (6 times).

Automatic conversion script
Id: cif_fix_enum 1527 2010-12-29 10:47:43Z saulius 

The following automatic conversions were performed:

'_symmetry_cell_setting' value 'Triclinic' changed to 'triclinic'
according to /home/saulius/struct/CIF-dictionaries/cif_core.dic
dictionary named 'cif_core.dic' version 2.4.1 from
2010-06-29.

'_exptl_absorpt_correction_type' value 'Multi-scan'
changed to 'multi-scan' according to
/home/saulius/struct/CIF-dictionaries/cif_core.dic dictionary named
'cif_core.dic' version 2.4.1 from 2010-06-29.

'_geom_bond_publ_flag'
value 'Yes' changed to 'yes' according to
/home/saulius/struct/CIF-dictionaries/cif_core.dic dictionary named
'cif_core.dic' version 2.4.1 from 2010-06-29 (6
times).

'_geom_angle_publ_flag' value 'Yes' changed to 'yes'
according to /home/saulius/struct/CIF-dictionaries/cif_core.dic
dictionary named 'cif_core.dic' version 2.4.1 from 2010-06-29 (6
times).

'_geom_hbond_publ_flag' value 'Yes' changed to 'yes'
according to /home/saulius/struct/CIF-dictionaries/cif_core.dic
dictionary named 'cif_core.dic' version 2.4.1 from 2010-06-29 (2
times).

Automatic conversion script
Id: cif_fix_values 1715 2011-07-08 13:25:40Z adriana 
;
_cod_original_cell_volume 1510.8(5)
_cod_database_code 2201560
_cod_database_fobs_code 2201560

loop_
_symmetry_equiv_pos_as_xyz
'x, y, z'
'-x, -y, -z'

loop_
_atom_site_label
_atom_site_fract_x
_atom_site_fract_y
_atom_site_fract_z
_atom_site_U_iso_or_equiv
_atom_site_adp_type
_atom_site_calc_flag
_atom_site_refinement_flags
_atom_site_occupancy
_atom_site_disorder_assembly
_atom_site_disorder_group
_atom_site_type_symbol
Co1 0.5000 0.5000 0.0000 0.03210(13) Uani d S 1 . . Co
Co2 1.0000 0.0000 0.0000 0.03259(13) Uani d S 1 . . Co
N1 0.52068(19) 0.67069(15) 0.05492(15) 0.0333(5) Uani d . 1 . . N
N3 -0.0514(2) 0.43878(17) 0.14092(16) 0.0442(5) Uani d . 1 . . N
H3A -0.0716 0.3930 0.0785 0.053 Uiso calc R 1 . . H
H3B -0.0798 0.5066 0.1391 0.053 Uiso calc R 1 . . H
N1' 1.0848(2) 0.00669(16) 0.13937(14) 0.0344(5) Uani d . 1 . . N
O1 0.41735(17) 0.45598(13) 0.12239(13) 0.0404(4) Uani d . 1 . . O
O2 0.67372(16) 0.50953(13) 0.06079(12) 0.0375(4) Uani d . 1 . . O
O3 0.84844(18) 0.63830(15) 0.13790(16) 0.0541(5) Uani d . 1 . . O
O1' 0.82220(16) -0.03795(13) 0.04718(12) 0.0376(4) Uani d . 1 . . O
O2' 1.01584(17) -0.16147(13) -0.01968(12) 0.0371(4) Uani d . 1 . . O
O3' 1.13613(19) -0.28116(15) 0.03653(14) 0.0491(5) Uani d . 1 . . O
C1 0.4992(3) 0.6328(2) 0.23650(19) 0.0394(6) Uani d . 1 . . C
C2 0.4744(3) 0.5118(2) 0.2130(2) 0.0401(6) Uani d . 1 . . C
C3 0.5113(3) 0.4465(3) 0.2878(2) 0.0541(8) Uani d . 1 . . C
H3 0.4921 0.3650 0.2741 0.065 Uiso calc R 1 . . H
C4 0.5745(3) 0.5028(3) 0.3792(2) 0.0616(9) Uani d . 1 . . C
H4 0.5976 0.4588 0.4270 0.074 Uiso calc R 1 . . H
C5 0.6060(3) 0.6263(3) 0.4036(2) 0.0540(8) Uani d . 1 . . C
C6 0.6755(3) 0.6850(4) 0.4977(2) 0.0776(11) Uani d . 1 . . C
H6 0.7024 0.6417 0.5447 0.093 Uiso calc R 1 . . H
C7 0.7029(4) 0.8032(4) 0.5193(3) 0.0910(13) Uani d . 1 . . C
H7 0.7492 0.8406 0.5809 0.109 Uiso calc R 1 . . H
C8 0.6624(4) 0.8697(3) 0.4503(3) 0.0876(13) Uani d . 1 . . C
H8 0.6804 0.9510 0.4668 0.105 Uiso calc R 1 . . H
C9 0.5971(3) 0.8167(3) 0.3592(2) 0.0654(9) Uani d . 1 . . C
H9 0.5716 0.8627 0.3140 0.079 Uiso calc R 1 . . H
C10 0.5665(3) 0.6931(2) 0.3311(2) 0.0464(7) Uani d . 1 . . C
C11 0.4503(3) 0.6919(2) 0.15499(19) 0.0383(6) Uani d . 1 . . C
H11A 0.4638 0.7755 0.1804 0.046 Uiso calc R 1 . . H
H11B 0.3547 0.6637 0.1421 0.046 Uiso calc R 1 . . H
C12 0.7360(3) 0.6146(2) 0.0945(2) 0.0380(6) Uani d . 1 . . C
C13 0.6678(2) 0.7120(2) 0.0730(2) 0.0405(6) Uani d . 1 . . C
H13A 0.6842 0.7759 0.1315 0.049 Uiso calc R 1 . . H
H13B 0.7054 0.7412 0.0122 0.049 Uiso calc R 1 . . H
C14 0.4689(3) 0.7390(2) -0.0176(2) 0.0420(6) Uani d . 1 . . C
H14A 0.3740 0.7122 -0.0298 0.063 Uiso calc R 1 . . H
H14B 0.5134 0.7282 -0.0822 0.063 Uiso calc R 1 . . H
H14C 0.4859 0.8206 0.0125 0.063 Uiso calc R 1 . . H
C100 -0.1248(3) 0.3802(2) 0.2213(2) 0.0558(8) Uani d . 1 . . C
H10B -0.1026 0.3031 0.2184 0.067 Uiso calc R 1 . . H
H10A -0.2207 0.3706 0.2074 0.067 Uiso calc R 1 . . H
C101 -0.0893(3) 0.4505(3) 0.3278(2) 0.0648(9) Uani d . 1 . . C
H10D -0.1331 0.4077 0.3793 0.078 Uiso calc R 1 . . H
H10C -0.1217 0.5239 0.3334 0.078 Uiso calc R 1 . . H
C102 0.0611(3) 0.4755(3) 0.3493(2) 0.0722(10) Uani d . 1 . . C
H10E 0.0821 0.5252 0.4165 0.087 Uiso calc R 1 . . H
H10F 0.0924 0.4027 0.3511 0.087 Uiso calc R 1 . . H
C103 0.1321(3) 0.5356(3) 0.2659(2) 0.0619(8) Uani d . 1 . . C
H10G 0.1069 0.6117 0.2686 0.074 Uiso calc R 1 . . H
H10H 0.2284 0.5478 0.2788 0.074 Uiso calc R 1 . . H
C104 0.0963(3) 0.4635(2) 0.1591(2) 0.0504(7) Uani d . 1 . . C
H10I 0.1385 0.5060 0.1067 0.061 Uiso calc R 1 . . H
H10J 0.1294 0.3905 0.1537 0.061 Uiso calc R 1 . . H
C1' 0.8691(3) 0.0334(2) 0.22648(19) 0.0382(6) Uani d . 1 . . C
C2' 0.7879(3) 0.0182(2) 0.13762(19) 0.0367(6) Uani d . 1 . . C
C3' 0.6642(3) 0.0579(2) 0.1440(2) 0.0463(7) Uani d . 1 . . C
H3' 0.6086 0.0463 0.0849 0.056 Uiso calc R 1 . . H
C4' 0.6252(3) 0.1133(2) 0.2364(2) 0.0527(7) Uani d . 1 . . C
H4' 0.5424 0.1371 0.2392 0.063 Uiso calc R 1 . . H
C5' 0.7076(3) 0.1351(2) 0.3274(2) 0.0491(7) Uani d . 1 . . C
C6' 0.6693(4) 0.1942(3) 0.4230(3) 0.0645(9) Uani d . 1 . . C
H6' 0.5869 0.2186 0.4265 0.077 Uiso calc R 1 . . H
C7' 0.7509(4) 0.2157(3) 0.5096(3) 0.0740(10) Uani d . 1 . . C
H7' 0.7238 0.2543 0.5717 0.089 Uiso calc R 1 . . H
C8' 0.8752(4) 0.1802(3) 0.5054(2) 0.0724(10) Uani d . 1 . . C
H8' 0.9317 0.1973 0.5645 0.087 Uiso calc R 1 . . H
C9' 0.9148(3) 0.1202(2) 0.4151(2) 0.0568(8) Uani d . 1 . . C
H9' 0.9967 0.0949 0.4144 0.068 Uiso calc R 1 . . H
C10' 0.8327(3) 0.0959(2) 0.3227(2) 0.0445(7) Uani d . 1 . . C
C11' 0.9832(3) -0.0320(2) 0.21562(19) 0.0418(6) Uani d . 1 . . C
H11C 0.9474 -0.1147 0.1940 0.050 Uiso calc R 1 . . H
H11D 1.0282 -0.0225 0.2831 0.050 Uiso calc R 1 . . H
C12' 1.1038(3) -0.1847(2) 0.04149(19) 0.0374(6) Uani d . 1 . . C
C13' 1.1721(3) -0.0823(2) 0.12118(18) 0.0400(6) Uani d . 1 . . C
H13C 1.1885 -0.1089 0.1857 0.048 Uiso calc R 1 . . H
H13D 1.2578 -0.0484 0.0963 0.048 Uiso calc R 1 . . H
C14' 1.1652(3) 0.1232(2) 0.18172(19) 0.0459(7) Uani d . 1 . . C
H14F 1.2190 0.1172 0.2407 0.069 Uiso calc R 1 . . H
H14D 1.1062 0.1774 0.2026 0.069 Uiso calc R 1 . . H
H14E 1.2227 0.1504 0.1293 0.069 Uiso calc R 1 . . H

loop_
_atom_site_aniso_label
_atom_site_aniso_U_11
_atom_site_aniso_U_22
_atom_site_aniso_U_33
_atom_site_aniso_U_12
_atom_site_aniso_U_13
_atom_site_aniso_U_23
Co1 0.0266(3) 0.0298(2) 0.0411(3) 0.0041(2) 0.0018(2) 0.0104(2)
Co2 0.0352(3) 0.0300(2) 0.0315(3) 0.0033(2) -0.0018(2) 0.0053(2)
N1 0.0285(12) 0.0309(10) 0.0428(12) 0.0068(9) 0.0012(9) 0.0109(9)
N3 0.0471(15) 0.0379(12) 0.0479(14) 0.0102(10) -0.0017(11) 0.0058(10)
N1' 0.0344(12) 0.0362(11) 0.0313(11) 0.0049(9) 0.0010(9) 0.0038(9)
O1 0.0396(11) 0.0353(9) 0.0457(11) 0.0012(8) 0.0060(8) 0.0112(8)
O2 0.0312(10) 0.0346(9) 0.0486(11) 0.0069(8) 0.0016(8) 0.0119(8)
O3 0.0308(11) 0.0448(11) 0.0861(15) 0.0032(8) -0.0125(10) 0.0137(10)
O1' 0.0357(10) 0.0379(9) 0.0356(10) 0.0000(8) 0.0001(7) 0.0035(8)
O2' 0.0415(11) 0.0331(9) 0.0362(10) 0.0071(8) -0.0031(8) 0.0044(7)
O3' 0.0515(13) 0.0433(10) 0.0561(12) 0.0198(9) 0.0016(9) 0.0070(9)
C1 0.0336(15) 0.0437(15) 0.0408(15) 0.0035(12) 0.0030(11) 0.0108(12)
C2 0.0303(15) 0.0478(15) 0.0445(16) 0.0060(12) 0.0106(12) 0.0155(13)
C3 0.063(2) 0.0557(17) 0.0544(19) 0.0219(15) 0.0152(15) 0.0273(15)
C4 0.065(2) 0.088(2) 0.0464(19) 0.0326(19) 0.0091(15) 0.0327(17)
C5 0.0418(18) 0.079(2) 0.0443(17) 0.0115(16) 0.0055(13) 0.0199(15)
C6 0.055(2) 0.130(3) 0.048(2) 0.000(2) -0.0022(16) 0.031(2)
C7 0.070(3) 0.132(4) 0.050(2) -0.031(3) -0.0085(18) 0.009(2)
C8 0.100(3) 0.091(3) 0.049(2) -0.038(2) 0.0002(19) 0.0053(19)
C9 0.074(2) 0.065(2) 0.0461(18) -0.0141(17) -0.0006(16) 0.0066(15)
C10 0.0372(16) 0.0592(17) 0.0403(16) -0.0014(13) 0.0060(12) 0.0118(13)
C11 0.0340(15) 0.0373(13) 0.0450(16) 0.0121(11) 0.0040(11) 0.0050(12)
C12 0.0304(15) 0.0385(14) 0.0469(16) 0.0059(12) 0.0064(12) 0.0128(12)
C13 0.0305(15) 0.0327(13) 0.0584(17) 0.0010(11) 0.0009(12) 0.0132(12)
C14 0.0463(17) 0.0322(13) 0.0514(17) 0.0102(12) -0.0022(13) 0.0156(12)
C100 0.0408(18) 0.0582(18) 0.068(2) 0.0001(14) 0.0066(14) 0.0179(16)
C101 0.056(2) 0.081(2) 0.055(2) 0.0011(17) 0.0165(15) 0.0136(17)
C102 0.065(2) 0.100(3) 0.050(2) 0.013(2) -0.0070(16) 0.0109(18)
C103 0.0382(18) 0.082(2) 0.058(2) 0.0010(16) 0.0028(14) 0.0013(17)
C104 0.0391(17) 0.0549(17) 0.0579(19) 0.0097(14) 0.0077(13) 0.0102(14)
C1' 0.0387(16) 0.0374(13) 0.0392(15) 0.0048(12) 0.0065(12) 0.0103(11)
C2' 0.0380(16) 0.0310(13) 0.0410(15) 0.0015(11) 0.0039(11) 0.0114(11)
C3' 0.0404(17) 0.0442(15) 0.0566(18) 0.0076(13) 0.0015(13) 0.0156(14)
C4' 0.0461(19) 0.0457(16) 0.071(2) 0.0163(14) 0.0133(15) 0.0153(15)
C5' 0.054(2) 0.0403(15) 0.0527(18) 0.0079(14) 0.0159(14) 0.0071(13)
C6' 0.069(2) 0.0537(19) 0.070(2) 0.0138(17) 0.0298(18) 0.0057(17)
C7' 0.086(3) 0.067(2) 0.058(2) 0.003(2) 0.0265(19) -0.0087(17)
C8' 0.075(3) 0.083(2) 0.045(2) -0.004(2) 0.0095(17) -0.0076(17)
C9' 0.054(2) 0.0669(19) 0.0427(17) 0.0004(15) 0.0062(14) 0.0022(15)
C10' 0.0498(18) 0.0398(14) 0.0417(16) 0.0019(13) 0.0109(13) 0.0074(12)
C11' 0.0467(17) 0.0476(15) 0.0306(14) 0.0051(13) -0.0005(12) 0.0096(12)
C12' 0.0347(15) 0.0408(14) 0.0386(15) 0.0092(12) 0.0068(11) 0.0094(12)
C13' 0.0390(16) 0.0457(15) 0.0370(15) 0.0103(12) -0.0038(11) 0.0090(12)
C14' 0.0499(18) 0.0426(15) 0.0389(15) -0.0004(13) -0.0065(13) -0.0014(12)

loop_
_atom_type_symbol
_atom_type_description
_atom_type_scat_dispersion_real
_atom_type_scat_dispersion_imag
_atom_type_scat_source
C C 0.0033 0.0016 'International Tables Vol C Tables 4.2.6.8 and 6.1.1.4'
H H 0.0000 0.0000 'International Tables Vol C Tables 4.2.6.8 and 6.1.1.4'
N N 0.0061 0.0033 'International Tables Vol C Tables 4.2.6.8 and 6.1.1.4'
O O 0.0106 0.0060 'International Tables Vol C Tables 4.2.6.8 and 6.1.1.4'
Co Co 0.3494 0.9721 'International Tables Vol C Tables 4.2.6.8 and 6.1.1.4'

loop_
_geom_angle_atom_site_label_1
_geom_angle_atom_site_label_2
_geom_angle_atom_site_label_3
_geom_angle_site_symmetry_1
_geom_angle_site_symmetry_3
_geom_angle
_geom_angle_publ_flag
O2 Co1 O2 2_665 . 180.00(11) no
O2 Co1 O1 2_665 2_665 90.86(7) ?
O2 Co1 O1 . 2_665 89.14(7) ?
O2 Co1 O1 2_665 . 89.14(7) no
O2 Co1 O1 . . 90.86(7) yes
O1 Co1 O1 2_665 . 180.0 no
O2 Co1 N1 2_665 . 93.57(7) ?
O2 Co1 N1 . . 86.43(7) yes
O1 Co1 N1 2_665 . 86.67(7) ?
O1 Co1 N1 . . 93.33(7) yes
O2 Co1 N1 2_665 2_665 86.43(7) ?
O2 Co1 N1 . 2_665 93.57(7) no
O1 Co1 N1 2_665 2_665 93.33(7) ?
O1 Co1 N1 . 2_665 86.67(7) no
N1 Co1 N1 . 2_665 180.0 no
O1' Co2 O1' 2_755 . 180.00(9) no
O1' Co2 O2' 2_755 2_755 90.42(7) ?
O1' Co2 O2' . 2_755 89.58(7) no
O1' Co2 O2' 2_755 . 89.58(7) ?
O1' Co2 O2' . . 90.42(7) yes
O2' Co2 O2' 2_755 . 180.00(10) no
O1' Co2 N1' 2_755 2_755 93.34(8) ?
O1' Co2 N1' . 2_755 86.66(8) no
O2' Co2 N1' 2_755 2_755 84.10(7) ?
O2' Co2 N1' . 2_755 95.90(7) no
O1' Co2 N1' 2_755 . 86.66(8) ?
O1' Co2 N1' . . 93.34(8) yes
O2' Co2 N1' 2_755 . 95.90(7) ?
O2' Co2 N1' . . 84.10(7) yes
N1' Co2 N1' 2_755 . 180.00(5) no
C13 N1 C14 . . 109.24(18) ?
C13 N1 C11 . . 110.05(19) ?
C14 N1 C11 . . 107.54(19) ?
C13 N1 Co1 . . 104.84(14) ?
C14 N1 Co1 . . 114.10(15) ?
C11 N1 Co1 . . 111.05(14) ?
C104 N3 C100 . . 113.4(2) ?
C104 N3 H3A . . 108.9 ?
C100 N3 H3A . . 108.9 ?
C104 N3 H3B . . 108.9 ?
C100 N3 H3B . . 108.9 ?
H3A N3 H3B . . 107.7 ?
C13' N1' C14' . . 110.41(19) ?
C13' N1' C11' . . 106.75(18) ?
C14' N1' C11' . . 110.54(19) ?
C13' N1' Co2 . . 103.87(13) ?
C14' N1' Co2 . . 113.08(14) ?
C11' N1' Co2 . . 111.81(15) ?
C2 O1 Co1 . . 116.88(15) ?
C12 O2 Co1 . . 114.45(15) ?
C2' O1' Co2 . . 120.15(14) ?
C12' O2' Co2 . . 114.27(15) ?
C2 C1 C10 . . 121.3(2) ?
C2 C1 C11 . . 114.5(2) ?
C10 C1 C11 . . 124.2(2) ?
O1 C2 C1 . . 121.1(2) ?
O1 C2 C3 . . 119.8(2) ?
C1 C2 C3 . . 119.1(2) ?
C4 C3 C2 . . 120.2(3) ?
C4 C3 H3 . . 119.9 ?
C2 C3 H3 . . 119.9 ?
C3 C4 C5 . . 122.0(3) ?
C3 C4 H4 . . 119.0 ?
C5 C4 H4 . . 119.0 ?
C4 C5 C6 . . 121.9(3) ?
C4 C5 C10 . . 118.6(3) ?
C6 C5 C10 . . 119.5(3) ?
C7 C6 C5 . . 120.5(3) ?
C7 C6 H6 . . 119.8 ?
C5 C6 H6 . . 119.8 ?
C6 C7 C8 . . 120.7(3) ?
C6 C7 H7 . . 119.6 ?
C8 C7 H7 . . 119.6 ?
C9 C8 C7 . . 120.4(3) ?
C9 C8 H8 . . 119.8 ?
C7 C8 H8 . . 119.8 ?
C8 C9 C10 . . 121.8(3) ?
C8 C9 H9 . . 119.1 ?
C10 C9 H9 . . 119.1 ?
C9 C10 C1 . . 124.2(2) ?
C9 C10 C5 . . 117.1(3) ?
C1 C10 C5 . . 118.7(3) ?
C1 C11 N1 . . 112.7(2) ?
C1 C11 H11A . . 109.1 ?
N1 C11 H11A . . 109.1 ?
C1 C11 H11B . . 109.1 ?
N1 C11 H11B . . 109.1 ?
H11A C11 H11B . . 107.8 ?
O3 C12 O2 . . 123.9(2) ?
O3 C12 C13 . . 119.7(2) ?
O2 C12 C13 . . 116.4(2) ?
N1 C13 C12 . . 111.08(18) ?
N1 C13 H13A . . 109.4 ?
C12 C13 H13A . . 109.4 ?
N1 C13 H13B . . 109.4 ?
C12 C13 H13B . . 109.4 ?
H13A C13 H13B . . 108.0 ?
N1 C14 H14A . . 109.5 ?
N1 C14 H14B . . 109.5 ?
H14A C14 H14B . . 109.5 ?
N1 C14 H14C . . 109.5 ?
H14A C14 H14C . . 109.5 ?
H14B C14 H14C . . 109.5 ?
N3 C100 C101 . . 111.0(2) ?
N3 C100 H10B . . 109.4 ?
C101 C100 H10B . . 109.4 ?
N3 C100 H10A . . 109.4 ?
C101 C100 H10A . . 109.4 ?
H10B C100 H10A . . 108.0 ?
C100 C101 C102 . . 111.1(3) ?
C100 C101 H10D . . 109.4 ?
C102 C101 H10D . . 109.4 ?
C100 C101 H10C . . 109.4 ?
C102 C101 H10C . . 109.4 ?
H10D C101 H10C . . 108.0 ?
C103 C102 C101 . . 110.3(2) ?
C103 C102 H10E . . 109.6 ?
C101 C102 H10E . . 109.6 ?
C103 C102 H10F . . 109.6 ?
C101 C102 H10F . . 109.6 ?
H10E C102 H10F . . 108.1 ?
C104 C103 C102 . . 111.2(3) ?
C104 C103 H10G . . 109.4 ?
C102 C103 H10G . . 109.4 ?
C104 C103 H10H . . 109.4 ?
C102 C103 H10H . . 109.4 ?
H10G C103 H10H . . 108.0 ?
N3 C104 C103 . . 109.8(2) ?
N3 C104 H10I . . 109.7 ?
C103 C104 H10I . . 109.7 ?
N3 C104 H10J . . 109.7 ?
C103 C104 H10J . . 109.7 ?
H10I C104 H10J . . 108.2 ?
C2' C1' C10' . . 120.5(3) ?
C2' C1' C11' . . 114.8(2) ?
C10' C1' C11' . . 124.2(2) ?
O1' C2' C1' . . 120.9(2) ?
O1' C2' C3' . . 119.6(2) ?
C1' C2' C3' . . 119.5(2) ?
C4' C3' C2' . . 120.7(3) ?
C4' C3' H3' . . 119.6 ?
C2' C3' H3' . . 119.6 ?
C3' C4' C5' . . 121.5(3) ?
C3' C4' H4' . . 119.2 ?
C5' C4' H4' . . 119.2 ?
C4' C5' C6' . . 122.0(3) ?
C4' C5' C10' . . 118.7(3) ?
C6' C5' C10' . . 119.3(3) ?
C7' C6' C5' . . 121.2(3) ?
C7' C6' H6' . . 119.4 ?
C5' C6' H6' . . 119.4 ?
C6' C7' C8' . . 120.1(3) ?
C6' C7' H7' . . 119.9 ?
C8' C7' H7' . . 119.9 ?
C9' C8' C7' . . 120.6(3) ?
C9' C8' H8' . . 119.7 ?
C7' C8' H8' . . 119.7 ?
C8' C9' C10' . . 121.1(3) ?
C8' C9' H9' . . 119.5 ?
C10' C9' H9' . . 119.5 ?
C9' C10' C5' . . 117.7(3) ?
C9' C10' C1' . . 123.3(3) ?
C5' C10' C1' . . 119.0(2) ?
C1' C11' N1' . . 114.11(19) ?
C1' C11' H11C . . 108.7 ?
N1' C11' H11C . . 108.7 ?
C1' C11' H11D . . 108.7 ?
N1' C11' H11D . . 108.7 ?
H11C C11' H11D . . 107.6 ?
O3' C12' O2' . . 124.5(2) ?
O3' C12' C13' . . 120.0(2) ?
O2' C12' C13' . . 115.5(2) ?
N1' C13' C12' . . 109.16(19) ?
N1' C13' H13C . . 109.8 ?
C12' C13' H13C . . 109.8 ?
N1' C13' H13D . . 109.8 ?
C12' C13' H13D . . 109.8 ?
H13C C13' H13D . . 108.3 ?
N1' C14' H14F . . 109.5 ?
N1' C14' H14D . . 109.5 ?
H14F C14' H14D . . 109.5 ?
N1' C14' H14E . . 109.5 ?
H14F C14' H14E . . 109.5 ?
H14D C14' H14E . . 109.5 ?

loop_
_geom_bond_atom_site_label_1
_geom_bond_atom_site_label_2
_geom_bond_site_symmetry_2
_geom_bond_distance
_geom_bond_publ_flag
Co1 O2 2_665 1.9033(16) ?
Co1 O2 . 1.9033(16) yes
Co1 O1 2_665 1.9139(17) ?
Co1 O1 . 1.9139(17) yes
Co1 N1 . 1.9915(18) yes
Co1 N1 2_665 1.9915(18) ?
Co2 O1' 2_755 1.9076(17) ?
Co2 O1' . 1.9076(17) yes
Co2 O2' 2_755 1.9120(15) ?
Co2 O2' . 1.9120(15) yes
Co2 N1' 2_755 1.9922(18) ?
Co2 N1' . 1.9922(18) yes
N1 C13 . 1.486(3) ?
N1 C14 . 1.490(3) ?
N1 C11 . 1.499(3) ?
N3 C104 . 1.482(3) ?
N3 C100 . 1.483(3) ?
N3 H3A . 0.9000 ?
N3 H3B . 0.9000 ?
N1' C13' . 1.480(3) ?
N1' C14' . 1.481(3) ?
N1' C11' . 1.501(3) ?
O1 C2 . 1.328(3) ?
O2 C12 . 1.288(3) ?
O3 C12 . 1.234(3) ?
O1' C2' . 1.335(3) ?
O2' C12' . 1.288(3) ?
O3' C12' . 1.230(3) ?
C1 C2 . 1.384(3) ?
C1 C10 . 1.421(3) ?
C1 C11 . 1.493(3) ?
C2 C3 . 1.427(3) ?
C3 C4 . 1.359(4) ?
C3 H3 . 0.9300 ?
C4 C5 . 1.412(4) ?
C4 H4 . 0.9300 ?
C5 C6 . 1.420(4) ?
C5 C10 . 1.426(4) ?
C6 C7 . 1.350(5) ?
C6 H6 . 0.9300 ?
C7 C8 . 1.394(5) ?
C7 H7 . 0.9300 ?
C8 C9 . 1.356(4) ?
C8 H8 . 0.9300 ?
C9 C10 . 1.417(4) ?
C9 H9 . 0.9300 ?
C11 H11A . 0.9700 ?
C11 H11B . 0.9700 ?
C12 C13 . 1.503(3) ?
C13 H13A . 0.9700 ?
C13 H13B . 0.9700 ?
C14 H14A . 0.9600 ?
C14 H14B . 0.9600 ?
C14 H14C . 0.9600 ?
C100 C101 . 1.501(4) ?
C100 H10B . 0.9700 ?
C100 H10A . 0.9700 ?
C101 C102 . 1.514(4) ?
C101 H10D . 0.9700 ?
C101 H10C . 0.9700 ?
C102 C103 . 1.513(4) ?
C102 H10E . 0.9700 ?
C102 H10F . 0.9700 ?
C103 C104 . 1.513(4) ?
C103 H10G . 0.9700 ?
C103 H10H . 0.9700 ?
C104 H10I . 0.9700 ?
C104 H10J . 0.9700 ?
C1' C2' . 1.387(3) ?
C1' C10' . 1.433(3) ?
C1' C11' . 1.496(3) ?
C2' C3' . 1.412(3) ?
C3' C4' . 1.369(4) ?
C3' H3' . 0.9300 ?
C4' C5' . 1.410(4) ?
C4' H4' . 0.9300 ?
C5' C6' . 1.416(4) ?
C5' C10' . 1.422(4) ?
C6' C7' . 1.358(4) ?
C6' H6' . 0.9300 ?
C7' C8' . 1.395(5) ?
C7' H7' . 0.9300 ?
C8' C9' . 1.372(4) ?
C8' H8' . 0.9300 ?
C9' C10' . 1.421(4) ?
C9' H9' . 0.9300 ?
C11' H11C . 0.9700 ?
C11' H11D . 0.9700 ?
C12' C13' . 1.513(3) ?
C13' H13C . 0.9700 ?
C13' H13D . 0.9700 ?
C14' H14F . 0.9600 ?
C14' H14D . 0.9600 ?
C14' H14E . 0.9600 ?

loop_
_geom_hbond_atom_site_label_D
_geom_hbond_atom_site_label_H
_geom_hbond_atom_site_label_A
_geom_hbond_site_symmetry_A
_geom_hbond_distance_DH
_geom_hbond_distance_HA
_geom_hbond_distance_DA
_geom_hbond_angle_DHA
_geom_hbond_publ_flag
N3 H3A O3' 2_655 0.90 1.85 2.743(3) 169 yes
N3 H3B O3 1_455 0.90 1.83 2.728(3) 175 yes

loop_
_geom_torsion_atom_site_label_1
_geom_torsion_atom_site_label_2
_geom_torsion_atom_site_label_3
_geom_torsion_atom_site_label_4
_geom_torsion_site_symmetry_1
_geom_torsion
O2 Co1 N1 C13 2_665 -159.50(14)
O2 Co1 N1 C13 . 20.50(14)
O1 Co1 N1 C13 2_665 -68.85(15)
O1 Co1 N1 C13 . 111.15(15)
O2 Co1 N1 C14 2_665 -40.03(17)
O2 Co1 N1 C14 . 139.97(17)
O1 Co1 N1 C14 2_665 50.62(17)
O1 Co1 N1 C14 . -129.38(17)
O2 Co1 N1 C11 2_665 81.69(15)
O2 Co1 N1 C11 . -98.31(15)
O1 Co1 N1 C11 2_665 172.34(15)
O1 Co1 N1 C11 . -7.66(15)
O1' Co2 N1' C13' 2_755 -58.85(14)
O1' Co2 N1' C13' . 121.15(14)
O2' Co2 N1' C13' 2_755 -148.93(14)
O2' Co2 N1' C13' . 31.07(14)
O1' Co2 N1' C14' 2_755 60.86(17)
O1' Co2 N1' C14' . -119.14(17)
O2' Co2 N1' C14' 2_755 -29.22(18)
O2' Co2 N1' C14' . 150.78(18)
O1' Co2 N1' C11' 2_755 -173.60(16)
O1' Co2 N1' C11' . 6.40(16)
O2' Co2 N1' C11' 2_755 96.32(16)
O2' Co2 N1' C11' . -83.68(16)
O2 Co1 O1 C2 2_665 -139.14(17)
O2 Co1 O1 C2 . 40.86(17)
N1 Co1 O1 C2 . -45.62(17)
N1 Co1 O1 C2 2_665 134.38(17)
O1 Co1 O2 C12 2_665 77.07(17)
O1 Co1 O2 C12 . -102.93(17)
N1 Co1 O2 C12 . -9.65(17)
N1 Co1 O2 C12 2_665 170.35(17)
O2' Co2 O1' C2' 2_755 -52.47(17)
O2' Co2 O1' C2' . 127.53(17)
N1' Co2 O1' C2' 2_755 -136.58(17)
N1' Co2 O1' C2' . 43.42(17)
O1' Co2 O2' C12' 2_755 66.14(18)
O1' Co2 O2' C12' . -113.86(18)
N1' Co2 O2' C12' 2_755 159.45(17)
N1' Co2 O2' C12' . -20.55(17)
Co1 O1 C2 C1 . 53.8(3)
Co1 O1 C2 C3 . -126.1(2)
C10 C1 C2 O1 . -176.7(2)
C11 C1 C2 O1 . 3.0(4)
C10 C1 C2 C3 . 3.2(4)
C11 C1 C2 C3 . -177.0(2)
O1 C2 C3 C4 . 177.5(3)
C1 C2 C3 C4 . -2.5(4)
C2 C3 C4 C5 . -0.1(5)
C3 C4 C5 C6 . -178.1(3)
C3 C4 C5 C10 . 1.9(5)
C4 C5 C6 C7 . -179.2(3)
C10 C5 C6 C7 . 0.8(5)
C5 C6 C7 C8 . 0.6(6)
C6 C7 C8 C9 . -1.3(6)
C7 C8 C9 C10 . 0.5(6)
C8 C9 C10 C1 . -179.5(3)
C8 C9 C10 C5 . 0.8(5)
C2 C1 C10 C9 . 178.9(3)
C11 C1 C10 C9 . -0.8(4)
C2 C1 C10 C5 . -1.5(4)
C11 C1 C10 C5 . 178.9(3)
C4 C5 C10 C9 . 178.6(3)
C6 C5 C10 C9 . -1.5(4)
C4 C5 C10 C1 . -1.1(4)
C6 C5 C10 C1 . 178.9(3)
C2 C1 C11 N1 . -64.2(3)
C10 C1 C11 N1 . 115.5(3)
C13 N1 C11 C1 . -58.1(2)
C14 N1 C11 C1 . -176.9(2)
Co1 N1 C11 C1 . 57.6(2)
Co1 O2 C12 O3 . 178.6(2)
Co1 O2 C12 C13 . -4.8(3)
C14 N1 C13 C12 . -149.9(2)
C11 N1 C13 C12 . 92.2(2)
Co1 N1 C13 C12 . -27.2(2)
O3 C12 C13 N1 . -160.6(2)
O2 C12 C13 N1 . 22.8(3)
C104 N3 C100 C101 . 55.8(3)
N3 C100 C101 C102 . -54.7(3)
C100 C101 C102 C103 . 55.6(4)
C101 C102 C103 C104 . -56.4(4)
C100 N3 C104 C103 . -55.9(3)
C102 C103 C104 N3 . 55.9(3)
Co2 O1' C2' C1' . -47.4(3)
Co2 O1' C2' C3' . 135.55(19)
C10' C1' C2' O1' . 178.7(2)
C11' C1' C2' O1' . -8.6(3)
C10' C1' C2' C3' . -4.3(3)
C11' C1' C2' C3' . 168.4(2)
O1' C2' C3' C4' . 178.5(2)
C1' C2' C3' C4' . 1.4(4)
C2' C3' C4' C5' . 1.5(4)
C3' C4' C5' C6' . 178.9(3)
C3' C4' C5' C10' . -1.4(4)
C4' C5' C6' C7' . -179.1(3)
C10' C5' C6' C7' . 1.1(4)
C5' C6' C7' C8' . 0.3(5)
C6' C7' C8' C9' . -2.0(5)
C7' C8' C9' C10' . 2.1(5)
C8' C9' C10' C5' . -0.6(4)
C8' C9' C10' C1' . -179.9(3)
C4' C5' C10' C9' . 179.3(2)
C6' C5' C10' C9' . -1.0(4)
C4' C5' C10' C1' . -1.5(4)
C6' C5' C10' C1' . 178.3(2)
C2' C1' C10' C9' . -176.5(2)
C11' C1' C10' C9' . 11.5(4)
C2' C1' C10' C5' . 4.3(4)
C11' C1' C10' C5' . -167.7(2)
C2' C1' C11' N1' . 64.3(3)
C10' C1' C11' N1' . -123.3(2)
C13' N1' C11' C1' . -167.81(19)
C14' N1' C11' C1' . 72.1(3)
Co2 N1' C11' C1' . -54.9(2)
Co2 O2' C12' O3' . -174.6(2)
Co2 O2' C12' C13' . 3.4(3)
C14' N1' C13' C12' . -157.6(2)
C11' N1' C13' C12' . 82.2(2)
Co2 N1' C13' C12' . -36.1(2)
O3' C12' C13' N1' . -158.5(2)
O2' C12' C13' N1' . 23.5(3)
